data_7710027
loop_
_publ_author_name
'Jiajaroen, Suwadee'
'Dungkeaw, Winya'
'Kielar, Filip'
'Sukwattanasinitt, Mongkol'
'Sahasithiwat, Somboon'
'Zenno, Hikaru'
'Hayami, Shinya'
'Azam, Mohammad'
'Al-Resayes, Saud I'
'Chainok, Kittipong'

_publ_section_title
;
 Four series of lanthanide coordination polymers based on the
 tetrabromobenzene-1,4-dicarboxylate ligand: structural diversity and
 multifunctional properties
;
_journal_name_full 'Dalton Transactions'
_journal_paper_doi 10.1039/D2DT00007E
_journal_year 2022
_chemical_formula_moiety 'C20 H16 Br8 Ce2 N2 O18'
_chemical_formula_sum 'C20 H16 Br8 Ce2 N2 O18'
_chemical_formula_weight 1491.87
_space_group_crystal_system triclinic
_space_group_IT_number 2
_space_group_name_Hall '-P 1'
_space_group_name_H-M_alt 'P -1'
_atom_sites_solution_hydrogens mixed
_audit_creation_date 2022-02-26
_audit_creation_method
;
Olex2 1.3
(compiled 2020.11.12 svn.r5f609507 for OlexSys, GUI svn.r6408)
;
_audit_update_record
;
2022-03-29 deposited with the CCDC.	2022-04-13 downloaded from the CCDC.
;
_cell_angle_alpha 77.141(4)
_cell_angle_beta 72.822(3)
_cell_angle_gamma 68.507(3)
_cell_formula_units_Z 2
_cell_length_a 10.4200(10)
_cell_length_b 12.6555(12)
_cell_length_c 16.2502(18)
_cell_measurement_reflns_used 9922
_cell_measurement_temperature 296
_cell_measurement_theta_max 26.341
_cell_measurement_theta_min 2.646
_cell_volume 1889.1(3)
_computing_cell_refinement 'SAINT V8.40B (Bruker, 2016)'
_computing_data_collection 'APEX3 (Bruker, 2016)'
_computing_data_reduction 'SAINT V8.40B (Bruker, 2016)'
_computing_molecular_graphics 'Olex2 1.3 (Dolomanov et al., 2009)'
_computing_publication_material 'Olex2 1.3 (Dolomanov et al., 2009)'
_computing_structure_refinement 'SHELXL (Sheldrick, 2015)'
_computing_structure_solution 'SHELXT 2018/2 (Sheldrick, 2018)'
_diffrn_ambient_temperature 296
_diffrn_detector 'Bruker PHOTON 200 area detector'
_diffrn_detector_area_resol_mean 7.39
_diffrn_detector_type 'PHOTON II area detector'
_diffrn_measured_fraction_theta_full 0.998
_diffrn_measured_fraction_theta_max 0.995
_diffrn_measurement_device 'four-circle KAPPA diffractometer'
_diffrn_measurement_device_type 'BRUKER D8 QUEST CMOS PHOTON II'
_diffrn_measurement_method '\f and \w scans'
_diffrn_radiation_collimation '0.5 mm'
_diffrn_radiation_monochromator graphite
_diffrn_radiation_probe x-ray
_diffrn_radiation_type MoK\a
_diffrn_radiation_wavelength 0.71073
_diffrn_radiation_xray_symbol K-L~3~
_diffrn_reflns_av_R_equivalents 0.0726
_diffrn_reflns_av_unetI/netI 0.0328
_diffrn_reflns_Laue_measured_fraction_full 0.998
_diffrn_reflns_Laue_measured_fraction_max 0.995
_diffrn_reflns_limit_h_max 13
_diffrn_reflns_limit_h_min -13
_diffrn_reflns_limit_k_max 15
_diffrn_reflns_limit_k_min -15
_diffrn_reflns_limit_l_max 20
_diffrn_reflns_limit_l_min -20
_diffrn_reflns_number 75259
_diffrn_reflns_point_group_measured_fraction_full 0.998
_diffrn_reflns_point_group_measured_fraction_max 0.995
_diffrn_reflns_theta_full 25.242
_diffrn_reflns_theta_max 26.444
_diffrn_reflns_theta_min 2.788
_diffrn_source 'sealed x-ray tube'
_diffrn_source_current 30.0
_diffrn_source_power 1.5
_diffrn_source_target Mo
_diffrn_source_type Mo
_diffrn_source_voltage 50.0
_diffrn_standards_number 0
_exptl_absorpt_coefficient_mu 10.911
_exptl_absorpt_correction_T_max 0.7454
_exptl_absorpt_correction_T_min 0.5271
_exptl_absorpt_correction_type multi-scan
_exptl_absorpt_process_details
;
SADABS-2016/2 (Bruker,2016/2) was used for absorption correction.
wR2(int) was 0.1121 before and 0.0667 after correction.
The Ratio of minimum to maximum transmission is 0.7071.
The \l/2 correction factor is Not present.
;
_exptl_crystal_colour colourless
_exptl_crystal_colour_primary colourless
_exptl_crystal_density_diffrn 2.623
_exptl_crystal_description plate
_exptl_crystal_F_000 1380
_exptl_crystal_size_max 0.27
_exptl_crystal_size_mid 0.19
_exptl_crystal_size_min 0.16
_refine_diff_density_max 1.484
_refine_diff_density_min -0.843
_refine_diff_density_rms 0.160
_refine_ls_extinction_method none
_refine_ls_goodness_of_fit_ref 1.066
_refine_ls_hydrogen_treatment mixed
_refine_ls_matrix_type full
_refine_ls_number_parameters 467
_refine_ls_number_reflns 7753
_refine_ls_number_restraints 4
_refine_ls_restrained_S_all 1.065
_refine_ls_R_factor_all 0.0503
_refine_ls_R_factor_gt 0.0361
_refine_ls_shift/su_max 0.001
_refine_ls_shift/su_mean 0.000
_refine_ls_structure_factor_coef Fsqd
_refine_ls_weighting_details 'w=1/[\s^2^(Fo^2^)+(0.0394P)^2^+6.7196P] where P=(Fo^2^+2Fc^2^)/3'
_refine_ls_weighting_scheme calc
_refine_ls_wR_factor_gt 0.0826
_refine_ls_wR_factor_ref 0.0886
_reflns_Friedel_coverage 0.000
_reflns_number_gt 6282
_reflns_number_total 7753
_reflns_threshold_expression 'I > 2\s(I)'
_cod_data_source_file d2dt00007e2.cif
_cod_data_source_block 9ce_r
_cod_database_code 7710027
_shelx_shelxl_version_number 2018/3
_shelx_space_group_comment
;
The symmetry employed for this shelxl refinement is uniquely defined
by the following loop, which should always be used as a source of
symmetry information in preference to the above space-group names.
They are only intended as comments.
;
_shelx_estimated_absorpt_t_max 0.274
_shelx_estimated_absorpt_t_min 0.157
_olex2_refinement_description
;
1. Fixed Uiso
 At 1.5 times of:
  All C(H,H,H) groups, All O(H) groups
2. Restrained distances
 O10-H10
 0.85 with sigma of 0.01
 O11-H11
 0.85 with sigma of 0.01
 O17-H17
 0.85 with sigma of 0.01
 O18-H18
 0.85 with sigma of 0.01
3.a Idealised Me refined as rotating group:
 C13(H13A,H13B,H13C), C14(H14A,H14B,H14C), C19(H19A,H19B,H19C), C20(H20A,H20B,
 H20C)
;
_olex2_submission_special_instructions 'No special instructions were received'

loop_
_space_group_symop_operation_xyz
'x, y, z'
'-x, -y, -z'

loop_
_atom_site_label
_atom_site_type_symbol
_atom_site_fract_x
_atom_site_fract_y
_atom_site_fract_z
_atom_site_U_iso_or_equiv
_atom_site_adp_type
_atom_site_occupancy
_atom_site_site_symmetry_order
_atom_site_calc_flag
_atom_site_refinement_flags_posn
_atom_site_refinement_flags_adp
_atom_site_refinement_flags_occupancy
_atom_site_disorder_assembly
_atom_site_disorder_group
Ce1 Ce 1.00775(3) 0.69102(3) 0.28784(2) 0.02284(9) Uani 1 1 d . . . . .
Ce2 Ce 0.48792(3) 0.81421(3) 0.20917(2) 0.02317(9) Uani 1 1 d . . . . .
Br1 Br 0.61848(8) 0.72352(5) 0.55945(4) 0.03855(16) Uani 1 1 d . . . . .
Br2 Br 0.45464(8) 0.90323(6) 0.70710(4) 0.03991(17) Uani 1 1 d . . . . .
Br3 Br 0.80035(8) 0.39232(6) 0.16827(4) 0.04442(19) Uani 1 1 d . . . . .
Br4 Br 0.98889(9) 0.24477(6) 0.00508(4) 0.04372(18) Uani 1 1 d . . . . .
Br5 Br 1.26824(8) 0.76400(6) 0.50728(5) 0.04384(18) Uani 1 1 d . . . . .
Br6 Br 1.10864(9) 0.89873(7) 0.67974(5) 0.0515(2) Uani 1 1 d . . . . .
Br7 Br 0.42457(8) 0.40205(6) 0.20640(4) 0.03902(17) Uani 1 1 d . . . . .
Br8 Br 0.61032(8) 0.22352(5) 0.06012(4) 0.03806(16) Uani 1 1 d . . . . .
O1 O 0.7743(4) 0.7905(4) 0.3628(3) 0.0381(11) Uani 1 1 d . . . . .
O2 O 0.5713(5) 0.8296(4) 0.3265(3) 0.0359(10) Uani 1 1 d . . . . .
O3 O 0.9089(5) 0.6357(4) 0.1952(3) 0.0406(11) Uani 1 1 d . . . . .
O4 O 0.7099(5) 0.6716(4) 0.1556(3) 0.0389(11) Uani 1 1 d . . . . .
O5 O 1.0811(5) 0.8266(4) 0.3272(3) 0.0419(12) Uani 1 1 d . . . . .
O6 O 1.2622(5) 0.8870(4) 0.3082(3) 0.0427(12) Uani 1 1 d . . . . .
O7 O 1.0242(5) 0.6247(4) 0.4530(3) 0.0410(11) Uani 1 1 d . . . . .
O8 O 1.2231(5) 0.5774(4) 0.3569(3) 0.0407(11) Uani 1 1 d . . . . .
O9 O 1.2191(6) 0.5232(4) 0.4937(3) 0.0506(13) Uani 1 1 d . . . . .
O10 O 0.9320(5) 0.8710(4) 0.1866(3) 0.0380(11) Uani 1 1 d D . . . .
H10 H 0.854(5) 0.895(7) 0.171(5) 0.057 Uiso 1 1 d D U . . .
O11 O 0.9902(8) 0.4931(5) 0.3481(3) 0.0630(17) Uani 1 1 d D . . . .
H11 H 0.939(9) 0.491(9) 0.400(3) 0.094 Uiso 1 1 d D U . . .
O12 O 0.3911(5) 0.7209(4) 0.1434(3) 0.0377(11) Uani 1 1 d . . . . .
O13 O 0.2115(4) 0.6553(4) 0.1655(3) 0.0357(10) Uani 1 1 d . . . . .
O14 O 0.6721(5) 0.9205(4) 0.1413(3) 0.0396(11) Uani 1 1 d . . . . .
O15 O 0.5944(5) 0.8847(4) 0.0440(3) 0.0420(11) Uani 1 1 d . . . . .
O16 O 0.7410(6) 0.9819(4) 0.0045(3) 0.0517(14) Uani 1 1 d . . . . .
O17 O 0.3554(7) 1.0160(5) 0.1492(3) 0.0649(18) Uani 1 1 d D . . . .
H17 H 0.350(12) 1.033(9) 0.096(2) 0.097 Uiso 1 1 d D U . . .
O18 O 0.4768(5) 0.6344(4) 0.3122(3) 0.0404(11) Uani 1 1 d D . . . .
H18 H 0.399(5) 0.619(7) 0.330(5) 0.061 Uiso 1 1 d D U . . .
N1 N 1.1562(6) 0.5735(5) 0.4364(3) 0.0330(12) Uani 1 1 d . . . . .
N2 N 0.6707(6) 0.9299(4) 0.0618(4) 0.0355(13) Uani 1 1 d . . . . .
C1 C 0.6441(6) 0.8415(5) 0.3701(3) 0.0238(12) Uani 1 1 d . . . . .
C2 C 0.5694(6) 0.9237(5) 0.4376(3) 0.0212(11) Uani 1 1 d . . . . .
C3 C 0.5505(6) 0.8835(5) 0.5262(4) 0.0228(12) Uani 1 1 d . . . . .
C4 C 0.4821(6) 0.9592(5) 0.5879(3) 0.0233(12) Uani 1 1 d . . . . .
C5 C 0.8404(6) 0.6292(5) 0.1478(4) 0.0246(12) Uani 1 1 d . . . . .
C6 C 0.9230(6) 0.5616(5) 0.0709(4) 0.0240(12) Uani 1 1 d . . . . .
C7 C 0.9160(6) 0.4541(5) 0.0716(4) 0.0245(12) Uani 1 1 d . . . . .
C8 C 0.9924(6) 0.3931(5) 0.0017(4) 0.0243(12) Uani 1 1 d . . . . .
C9 C 1.1429(6) 0.8803(5) 0.3476(4) 0.0253(12) Uani 1 1 d . . . . .
C10 C 1.0688(6) 0.9419(5) 0.4267(4) 0.0231(12) Uani 1 1 d . . . . .
C11 C 1.1142(6) 0.9006(5) 0.5027(4) 0.0254(12) Uani 1 1 d . . . . .
C12 C 1.0453(6) 0.9579(5) 0.5762(4) 0.0277(13) Uani 1 1 d . . . . .
C13 C 1.0141(9) 0.9413(6) 0.1313(5) 0.0479(19) Uani 1 1 d . . . . .
H13A H 1.041345 0.923661 0.072806 0.072 Uiso 1 1 calc R U . . .
H13B H 1.097602 0.926434 0.151491 0.072 Uiso 1 1 calc R U . . .
H13C H 0.958093 1.020603 0.132691 0.072 Uiso 1 1 calc R U . . .
C14 C 1.0407(11) 0.3878(7) 0.3129(6) 0.067(3) Uani 1 1 d . . . . .
H14A H 1.110747 0.392080 0.259529 0.100 Uiso 1 1 calc R U . . .
H14B H 0.963037 0.373984 0.301892 0.100 Uiso 1 1 calc R U . . .
H14C H 1.082457 0.326498 0.353517 0.100 Uiso 1 1 calc R U . . .
C15 C 0.3328(6) 0.6573(5) 0.1298(3) 0.0238(12) Uani 1 1 d . . . . .
C16 C 0.4197(5) 0.5763(5) 0.0618(3) 0.0197(11) Uani 1 1 d . . . . .
C17 C 0.4669(6) 0.4586(5) 0.0871(3) 0.0236(12) Uani 1 1 d . . . . .
C18 C 0.5451(6) 0.3824(5) 0.0257(4) 0.0226(12) Uani 1 1 d . . . . .
C19 C 0.2592(9) 1.1189(7) 0.1823(6) 0.060(2) Uani 1 1 d . . . . .
H19A H 0.296425 1.180772 0.155885 0.090 Uiso 1 1 calc R U . . .
H19B H 0.247382 1.109601 0.244110 0.090 Uiso 1 1 calc R U . . .
H19C H 0.169133 1.135786 0.169368 0.090 Uiso 1 1 calc R U . . .
C20 C 0.5727(9) 0.5602(7) 0.3637(5) 0.056(2) Uani 1 1 d . . . . .
H20A H 0.667665 0.559077 0.334291 0.084 Uiso 1 1 calc R U . . .
H20B H 0.567342 0.484205 0.372766 0.084 Uiso 1 1 calc R U . . .
H20C H 0.547523 0.587488 0.418822 0.084 Uiso 1 1 calc R U . . .

loop_
_atom_site_aniso_label
_atom_site_aniso_U_11
_atom_site_aniso_U_22
_atom_site_aniso_U_33
_atom_site_aniso_U_23
_atom_site_aniso_U_13
_atom_site_aniso_U_12
Ce1 0.02123(16) 0.02674(17) 0.01823(16) -0.00941(13) 0.00108(12) -0.00580(13)
Ce2 0.02139(16) 0.02786(18) 0.01870(16) -0.01091(13) -0.00062(12) -0.00482(13)
Br1 0.0535(4) 0.0211(3) 0.0284(3) -0.0027(2) -0.0073(3) 0.0003(3)
Br2 0.0614(5) 0.0337(3) 0.0138(3) -0.0017(2) -0.0053(3) -0.0065(3)
Br3 0.0569(4) 0.0421(4) 0.0310(3) -0.0125(3) 0.0154(3) -0.0279(3)
Br4 0.0644(5) 0.0284(3) 0.0364(4) -0.0142(3) 0.0079(3) -0.0224(3)
Br5 0.0405(4) 0.0370(4) 0.0383(4) -0.0151(3) -0.0110(3) 0.0126(3)
Br6 0.0568(5) 0.0551(5) 0.0297(4) -0.0152(3) -0.0209(3) 0.0108(4)
Br7 0.0535(4) 0.0337(3) 0.0157(3) -0.0011(2) 0.0043(3) -0.0091(3)
Br8 0.0539(4) 0.0198(3) 0.0296(3) -0.0031(2) -0.0020(3) -0.0058(3)
O1 0.023(2) 0.047(3) 0.036(2) -0.019(2) 0.0025(19) -0.002(2)
O2 0.041(3) 0.044(3) 0.028(2) -0.017(2) -0.010(2) -0.012(2)
O3 0.049(3) 0.046(3) 0.033(2) -0.017(2) -0.008(2) -0.018(2)
O4 0.027(2) 0.040(3) 0.040(3) -0.021(2) 0.003(2) 0.000(2)
O5 0.053(3) 0.042(3) 0.037(3) -0.019(2) -0.011(2) -0.015(2)
O6 0.026(2) 0.057(3) 0.036(3) -0.020(2) 0.011(2) -0.010(2)
O7 0.034(3) 0.051(3) 0.030(2) -0.006(2) -0.001(2) -0.009(2)
O8 0.030(2) 0.049(3) 0.031(2) -0.009(2) 0.0005(19) -0.004(2)
O9 0.066(4) 0.042(3) 0.039(3) 0.003(2) -0.026(3) -0.007(3)
O10 0.038(3) 0.042(3) 0.031(2) 0.001(2) -0.007(2) -0.015(2)
O11 0.111(5) 0.058(4) 0.031(3) 0.001(3) -0.006(3) -0.051(4)
O12 0.039(3) 0.043(3) 0.036(3) -0.019(2) -0.010(2) -0.011(2)
O13 0.028(2) 0.043(3) 0.026(2) -0.013(2) 0.0085(18) -0.007(2)
O14 0.047(3) 0.047(3) 0.031(2) -0.009(2) -0.007(2) -0.022(2)
O15 0.045(3) 0.051(3) 0.030(2) -0.008(2) -0.007(2) -0.015(2)
O16 0.060(3) 0.034(3) 0.043(3) 0.005(2) 0.008(2) -0.015(2)
O17 0.064(4) 0.060(4) 0.032(3) -0.006(3) -0.008(3) 0.021(3)
O18 0.041(3) 0.043(3) 0.036(3) 0.000(2) -0.008(2) -0.016(2)
N1 0.041(3) 0.029(3) 0.029(3) -0.003(2) -0.011(2) -0.010(2)
N2 0.036(3) 0.024(3) 0.033(3) 0.000(2) 0.000(2) -0.002(2)
C1 0.028(3) 0.023(3) 0.017(3) -0.008(2) 0.002(2) -0.007(2)
C2 0.021(3) 0.025(3) 0.014(2) -0.009(2) -0.001(2) -0.002(2)
C3 0.026(3) 0.022(3) 0.019(3) -0.004(2) -0.006(2) -0.005(2)
C4 0.027(3) 0.028(3) 0.011(2) -0.005(2) -0.002(2) -0.005(2)
C5 0.030(3) 0.024(3) 0.019(3) -0.010(2) 0.002(2) -0.010(3)
C6 0.020(3) 0.025(3) 0.024(3) -0.014(2) 0.000(2) -0.002(2)
C7 0.023(3) 0.026(3) 0.021(3) -0.009(2) 0.003(2) -0.007(2)
C8 0.025(3) 0.021(3) 0.027(3) -0.011(2) -0.004(2) -0.005(2)
C9 0.029(3) 0.023(3) 0.019(3) -0.007(2) -0.004(2) -0.002(2)
C10 0.023(3) 0.026(3) 0.020(3) -0.010(2) 0.001(2) -0.007(2)
C11 0.018(3) 0.024(3) 0.031(3) -0.010(2) -0.006(2) 0.001(2)
C12 0.024(3) 0.035(3) 0.023(3) -0.011(3) -0.005(2) -0.005(3)
C13 0.072(5) 0.042(4) 0.038(4) 0.004(3) -0.008(4) -0.037(4)
C14 0.090(7) 0.039(5) 0.077(6) -0.005(4) -0.025(5) -0.024(5)
C15 0.025(3) 0.027(3) 0.017(3) -0.006(2) -0.006(2) -0.003(2)
C16 0.017(3) 0.026(3) 0.016(3) -0.010(2) 0.003(2) -0.008(2)
C17 0.026(3) 0.031(3) 0.012(2) -0.004(2) 0.001(2) -0.011(2)
C18 0.027(3) 0.019(3) 0.020(3) -0.005(2) 0.000(2) -0.006(2)
C19 0.058(5) 0.042(5) 0.064(6) -0.010(4) -0.010(4) 0.000(4)
C20 0.049(5) 0.054(5) 0.051(5) -0.002(4) -0.014(4) -0.002(4)

loop_
_atom_type_symbol
_atom_type_description
_atom_type_scat_dispersion_real
_atom_type_scat_dispersion_imag
_atom_type_scat_source
C C 0.0033 0.0016 'International Tables Vol C Tables 4.2.6.8 and 6.1.1.4'
H H 0.0000 0.0000 'International Tables Vol C Tables 4.2.6.8 and 6.1.1.4'
Br Br -0.2901 2.4595 'International Tables Vol C Tables 4.2.6.8 and 6.1.1.4'
Ce Ce -0.2486 2.6331 'International Tables Vol C Tables 4.2.6.8 and 6.1.1.4'
N N 0.0061 0.0033 'International Tables Vol C Tables 4.2.6.8 and 6.1.1.4'
O O 0.0106 0.0060 'International Tables Vol C Tables 4.2.6.8 and 6.1.1.4'

loop_
_geom_angle_atom_site_label_1
_geom_angle_atom_site_label_2
_geom_angle_atom_site_label_3
_geom_angle
_geom_angle_site_symmetry_1
_geom_angle_site_symmetry_3
_geom_angle_publ_flag
O1 Ce1 O3 89.63(16) . . ?
O1 Ce1 O5 86.33(16) . . ?
O1 Ce1 O7 78.34(15) . . ?
O1 Ce1 O8 126.16(15) . . ?
O1 Ce1 O10 76.04(16) . . ?
O1 Ce1 O11 95.1(2) . . ?
O1 Ce1 O13 155.77(17) . 1_655 ?
O3 Ce1 O7 133.45(16) . . ?
O3 Ce1 O8 130.70(16) . . ?
O3 Ce1 O10 76.67(16) . . ?
O3 Ce1 O11 71.44(18) . . ?
O3 Ce1 O13 81.36(16) . 1_655 ?
O5 Ce1 O3 151.32(17) . . ?
O5 Ce1 O7 73.30(16) . . ?
O5 Ce1 O8 72.38(17) . . ?
O5 Ce1 O10 74.80(16) . . ?
O5 Ce1 O11 137.19(18) . . ?
O5 Ce1 O13 90.88(16) . 1_655 ?
O8 Ce1 O7 48.53(14) . . ?
O10 Ce1 O7 139.94(16) . . ?
O10 Ce1 O8 138.13(15) . . ?
O10 Ce1 O11 146.98(19) . . ?
O11 Ce1 O7 65.24(17) . . ?
O11 Ce1 O8 72.5(2) . . ?
O13 Ce1 O7 123.79(15) 1_655 . ?
O13 Ce1 O8 75.27(15) 1_655 . ?
O13 Ce1 O10 79.99(16) 1_655 . ?
O13 Ce1 O11 103.09(18) 1_655 . ?
O2 Ce2 O4 91.34(16) . . ?
O2 Ce2 O6 81.21(16) . 1_455 ?
O2 Ce2 O14 73.89(15) . . ?
O2 Ce2 O15 122.44(15) . . ?
O2 Ce2 O17 107.57(19) . . ?
O2 Ce2 O18 76.69(16) . . ?
O4 Ce2 O14 73.42(16) . . ?
O4 Ce2 O15 70.96(16) . . ?
O4 Ce2 O17 134.34(17) . . ?
O4 Ce2 O18 76.02(16) . . ?
O6 Ce2 O4 155.51(18) 1_455 . ?
O6 Ce2 O14 125.59(16) 1_455 . ?
O6 Ce2 O15 132.41(17) 1_455 . ?
O6 Ce2 O17 69.98(18) 1_455 . ?
O6 Ce2 O18 79.56(17) 1_455 . ?
O12 Ce2 O2 151.66(17) . . ?
O12 Ce2 O4 84.18(16) . . ?
O12 Ce2 O6 91.37(16) . 1_455 ?
O12 Ce2 O14 130.44(15) . . ?
O12 Ce2 O15 82.47(16) . . ?
O12 Ce2 O17 95.2(2) . . ?
O12 Ce2 O18 75.07(16) . . ?
O14 Ce2 O15 48.71(14) . . ?
O17 Ce2 O14 72.8(2) . . ?
O17 Ce2 O15 63.76(16) . . ?
O18 Ce2 O14 136.52(16) . . ?
O18 Ce2 O15 141.57(16) . . ?
O18 Ce2 O17 147.87(19) . . ?
C1 O1 Ce1 154.4(4) . . ?
C1 O2 Ce2 163.4(4) . . ?
C5 O3 Ce1 167.3(4) . . ?
C5 O4 Ce2 149.7(4) . . ?
C9 O5 Ce1 168.0(4) . . ?
C9 O6 Ce2 150.1(4) . 1_655 ?
N1 O7 Ce1 95.6(3) . . ?
N1 O8 Ce1 98.4(3) . . ?
Ce1 O10 H10 124(6) . . ?
C13 O10 Ce1 129.4(4) . . ?
C13 O10 H10 106(6) . . ?
Ce1 O11 H11 112(8) . . ?
C14 O11 Ce1 133.9(5) . . ?
C14 O11 H11 114(8) . . ?
C15 O12 Ce2 163.9(4) . . ?
C15 O13 Ce1 149.7(4) . 1_455 ?
N2 O14 Ce2 98.6(4) . . ?
N2 O15 Ce2 94.9(3) . . ?
Ce2 O17 H17 121(8) . . ?
C19 O17 Ce2 137.7(5) . . ?
C19 O17 H17 100(8) . . ?
Ce2 O18 H18 120(6) . . ?
C20 O18 Ce2 130.1(5) . . ?
C20 O18 H18 109(6) . . ?
O7 N1 O8 117.4(5) . . ?
O9 N1 O7 121.9(6) . . ?
O9 N1 O8 120.7(6) . . ?
O15 N2 O14 117.7(5) . . ?
O16 N2 O14 121.1(6) . . ?
O16 N2 O15 121.1(6) . . ?
O1 C1 C2 117.4(5) . . ?
O2 C1 O1 125.0(5) . . ?
O2 C1 C2 117.6(5) . . ?
C3 C2 C1 120.9(5) . . ?
C4 C2 C1 120.4(5) 2_676 . ?
C4 C2 C3 118.8(5) 2_676 . ?
C2 C3 Br1 118.1(4) . . ?
C4 C3 Br1 121.2(4) . . ?
C4 C3 C2 120.8(5) . . ?
C2 C4 Br2 119.3(4) 2_676 . ?
C2 C4 C3 120.5(5) 2_676 . ?
C3 C4 Br2 120.2(4) . . ?
O3 C5 O4 126.9(5) . . ?
O3 C5 C6 117.1(5) . . ?
O4 C5 C6 116.0(5) . . ?
C7 C6 C5 120.9(5) . . ?
C7 C6 C8 118.5(5) . 2_765 ?
C8 C6 C5 120.5(5) 2_765 . ?
C6 C7 Br3 119.2(4) . . ?
C6 C7 C8 120.4(5) . . ?
C8 C7 Br3 120.4(4) . . ?
C6 C8 Br4 118.7(4) 2_765 . ?
C7 C8 Br4 120.2(4) . . ?
C7 C8 C6 121.0(5) . 2_765 ?
O5 C9 O6 125.0(6) . . ?
O5 C9 C10 117.8(5) . . ?
O6 C9 C10 117.2(5) . . ?
C11 C10 C9 120.7(5) . . ?
C11 C10 C12 118.8(5) . 2_776 ?
C12 C10 C9 120.5(5) 2_776 . ?
C10 C11 Br5 119.0(4) . . ?
C10 C11 C12 120.7(5) . . ?
C12 C11 Br5 120.3(5) . . ?
C10 C12 Br6 119.7(4) 2_776 . ?
C10 C12 C11 120.5(5) 2_776 . ?
C11 C12 Br6 119.8(5) . . ?
O10 C13 H13A 109.5 . . ?
O10 C13 H13B 109.5 . . ?
O10 C13 H13C 109.5 . . ?
H13A C13 H13B 109.5 . . ?
H13A C13 H13C 109.5 . . ?
H13B C13 H13C 109.5 . . ?
O11 C14 H14A 109.5 . . ?
O11 C14 H14B 109.5 . . ?
O11 C14 H14C 109.5 . . ?
H14A C14 H14B 109.5 . . ?
H14A C14 H14C 109.5 . . ?
H14B C14 H14C 109.5 . . ?
O12 C15 C16 116.9(5) . . ?
O13 C15 O12 126.2(5) . . ?
O13 C15 C16 117.0(5) . . ?
C17 C16 C15 120.0(5) . . ?
C18 C16 C15 121.2(5) 2_665 . ?
C18 C16 C17 118.8(5) 2_665 . ?
C16 C17 Br7 119.0(4) . . ?
C16 C17 C18 121.0(5) . . ?
C18 C17 Br7 120.0(4) . . ?
C16 C18 Br8 118.8(4) 2_665 . ?
C16 C18 C17 120.2(5) 2_665 . ?
C17 C18 Br8 120.9(4) . . ?
O17 C19 H19A 109.5 . . ?
O17 C19 H19B 109.5 . . ?
O17 C19 H19C 109.5 . . ?
H19A C19 H19B 109.5 . . ?
H19A C19 H19C 109.5 . . ?
H19B C19 H19C 109.5 . . ?
O18 C20 H20A 109.5 . . ?
O18 C20 H20B 109.5 . . ?
O18 C20 H20C 109.5 . . ?
H20A C20 H20B 109.5 . . ?
H20A C20 H20C 109.5 . . ?
H20B C20 H20C 109.5 . . ?

loop_
_geom_bond_atom_site_label_1
_geom_bond_atom_site_label_2
_geom_bond_distance
_geom_bond_site_symmetry_2
_geom_bond_publ_flag
Ce1 O1 2.382(4) . ?
Ce1 O3 2.393(4) . ?
Ce1 O5 2.383(4) . ?
Ce1 O7 2.665(5) . ?
Ce1 O8 2.602(5) . ?
Ce1 O10 2.510(5) . ?
Ce1 O11 2.531(6) . ?
Ce1 O13 2.422(4) 1_655 ?
Ce2 O2 2.386(4) . ?
Ce2 O4 2.412(4) . ?
Ce2 O6 2.409(4) 1_455 ?
Ce2 O12 2.371(4) . ?
Ce2 O14 2.586(5) . ?
Ce2 O15 2.671(5) . ?
Ce2 O17 2.546(6) . ?
Ce2 O18 2.526(5) . ?
Br1 C3 1.893(6) . ?
Br2 C4 1.883(5) . ?
Br3 C7 1.886(6) . ?
Br4 C8 1.879(6) . ?
Br5 C11 1.885(6) . ?
Br6 C12 1.887(6) . ?
Br7 C17 1.890(5) . ?
Br8 C18 1.881(6) . ?
O1 C1 1.253(7) . ?
O2 C1 1.245(7) . ?
O3 C5 1.228(7) . ?
O4 C5 1.243(7) . ?
O5 C9 1.239(7) . ?
O6 C9 1.243(7) . ?
O7 N1 1.262(7) . ?
O8 N1 1.272(7) . ?
O9 N1 1.222(7) . ?
O10 H10 0.849(10) . ?
O10 C13 1.442(8) . ?
O11 H11 0.850(10) . ?
O11 C14 1.423(10) . ?
O12 C15 1.258(7) . ?
O13 C15 1.233(7) . ?
O14 N2 1.274(7) . ?
O15 N2 1.260(7) . ?
O16 N2 1.230(7) . ?
O17 H17 0.851(10) . ?
O17 C19 1.424(9) . ?
O18 H18 0.849(10) . ?
O18 C20 1.427(9) . ?
C1 C2 1.517(7) . ?
C2 C3 1.396(7) . ?
C2 C4 1.390(8) 2_676 ?
C3 C4 1.392(7) . ?
C5 C6 1.528(7) . ?
C6 C7 1.385(8) . ?
C6 C8 1.398(8) 2_765 ?
C7 C8 1.388(8) . ?
C9 C10 1.508(7) . ?
C10 C11 1.378(8) . ?
C10 C12 1.388(8) 2_776 ?
C11 C12 1.402(8) . ?
C13 H13A 0.9600 . ?
C13 H13B 0.9600 . ?
C13 H13C 0.9600 . ?
C14 H14A 0.9600 . ?
C14 H14B 0.9600 . ?
C14 H14C 0.9600 . ?
C15 C16 1.524(7) . ?
C16 C17 1.393(8) . ?
C16 C18 1.389(7) 2_665 ?
C17 C18 1.401(7) . ?
C19 H19A 0.9600 . ?
C19 H19B 0.9600 . ?
C19 H19C 0.9600 . ?
C20 H20A 0.9600 . ?
C20 H20B 0.9600 . ?
C20 H20C 0.9600 . ?

loop_
_geom_hbond_atom_site_label_D
_geom_hbond_atom_site_label_H
_geom_hbond_atom_site_label_A
_geom_hbond_distance_DH
_geom_hbond_distance_HA
_geom_hbond_distance_DA
_geom_hbond_angle_DHA
_geom_hbond_site_symmetry_A
_geom_hbond_publ_flag
O10 H10 O14 0.849(10) 1.99(2) 2.827(7) 169(8) . yes
O11 H11 O9 0.850(10) 2.04(3) 2.862(8) 164(10) 2_766 yes
O17 H17 O15 0.851(10) 2.29(5) 3.076(7) 155(10) 2_675 yes
O17 H17 O16 0.851(10) 2.19(6) 2.945(8) 148(10) 2_675 yes
O18 H18 O8 0.849(10) 1.996(16) 2.840(7) 173(8) 1_455 yes

loop_
_geom_torsion_atom_site_label_1
_geom_torsion_atom_site_label_2
_geom_torsion_atom_site_label_3
_geom_torsion_atom_site_label_4
_geom_torsion
_geom_torsion_site_symmetry_1
_geom_torsion_site_symmetry_2
_geom_torsion_site_symmetry_3
_geom_torsion_site_symmetry_4
_geom_torsion_publ_flag
Ce1 O1 C1 O2 23.3(14) . . . . ?
Ce1 O1 C1 C2 -156.8(7) . . . . ?
Ce1 O3 C5 O4 -40(2) . . . . ?
Ce1 O3 C5 C6 140.4(17) . . . . ?
Ce1 O5 C9 O6 51(2) . . . . ?
Ce1 O5 C9 C10 -128.2(19) . . . . ?
Ce1 O7 N1 O8 2.8(6) . . . . ?
Ce1 O7 N1 O9 -178.3(5) . . . . ?
Ce1 O8 N1 O7 -2.9(6) . . . . ?
Ce1 O8 N1 O9 178.2(5) . . . . ?
Ce1 O13 C15 O12 -23.8(13) 1_455 . . . ?
Ce1 O13 C15 C16 157.1(6) 1_455 . . . ?
Ce2 O2 C1 O1 -47.8(18) . . . . ?
Ce2 O2 C1 C2 132.4(13) . . . . ?
Ce2 O4 C5 O3 24.2(13) . . . . ?
Ce2 O4 C5 C6 -156.0(6) . . . . ?
Ce2 O6 C9 O5 -19.6(13) 1_655 . . . ?
Ce2 O6 C9 C10 159.9(6) 1_655 . . . ?
Ce2 O12 C15 O13 59.1(18) . . . . ?
Ce2 O12 C15 C16 -121.7(14) . . . . ?
Ce2 O14 N2 O15 -3.1(6) . . . . ?
Ce2 O14 N2 O16 176.6(5) . . . . ?
Ce2 O15 N2 O14 3.0(5) . . . . ?
Ce2 O15 N2 O16 -176.7(5) . . . . ?
Br1 C3 C4 Br2 -0.3(7) . . . . ?
Br1 C3 C4 C2 -178.9(4) . . . 2_676 ?
Br3 C7 C8 Br4 -3.2(7) . . . . ?
Br3 C7 C8 C6 179.1(4) . . . 2_765 ?
Br5 C11 C12 Br6 0.7(7) . . . . ?
Br5 C11 C12 C10 -179.6(4) . . . 2_776 ?
Br7 C17 C18 Br8 -0.4(7) . . . . ?
Br7 C17 C18 C16 -178.1(4) . . . 2_665 ?
O1 C1 C2 C3 -68.6(7) . . . . ?
O1 C1 C2 C4 111.7(7) . . . 2_676 ?
O2 C1 C2 C3 111.3(6) . . . . ?
O2 C1 C2 C4 -68.4(8) . . . 2_676 ?
O3 C5 C6 C7 106.2(7) . . . . ?
O3 C5 C6 C8 -73.6(8) . . . 2_765 ?
O4 C5 C6 C7 -73.6(8) . . . . ?
O4 C5 C6 C8 106.6(7) . . . 2_765 ?
O5 C9 C10 C11 106.9(7) . . . . ?
O5 C9 C10 C12 -74.0(8) . . . 2_776 ?
O6 C9 C10 C11 -72.7(8) . . . . ?
O6 C9 C10 C12 106.4(7) . . . 2_776 ?
O12 C15 C16 C17 111.4(6) . . . . ?
O12 C15 C16 C18 -67.8(7) . . . 2_665 ?
O13 C15 C16 C17 -69.4(7) . . . . ?
O13 C15 C16 C18 111.4(6) . . . 2_665 ?
C1 C2 C3 Br1 -0.8(7) . . . . ?
C1 C2 C3 C4 179.9(5) . . . . ?
C2 C3 C4 Br2 178.9(4) . . . . ?
C2 C3 C4 C2 0.4(10) . . . 2_676 ?
C4 C2 C3 Br1 178.9(4) 2_676 . . . ?
C4 C2 C3 C4 -0.4(9) 2_676 . . . ?
C5 C6 C7 Br3 1.0(8) . . . . ?
C5 C6 C7 C8 -179.5(6) . . . . ?
C6 C7 C8 Br4 177.3(4) . . . . ?
C6 C7 C8 C6 -0.3(10) . . . 2_765 ?
C8 C6 C7 Br3 -179.1(4) 2_765 . . . ?
C8 C6 C7 C8 0.3(10) 2_765 . . . ?
C9 C10 C11 Br5 -1.3(8) . . . . ?
C9 C10 C11 C12 180.0(5) . . . . ?
C10 C11 C12 Br6 179.5(4) . . . . ?
C10 C11 C12 C10 -0.9(10) . . . 2_776 ?
C12 C10 C11 Br5 179.6(4) 2_776 . . . ?
C12 C10 C11 C12 0.8(10) 2_776 . . . ?
C15 C16 C17 Br7 -1.2(7) . . . . ?
C15 C16 C17 C18 179.0(5) . . . . ?
C16 C17 C18 Br8 179.4(4) . . . . ?
C16 C17 C18 C16 1.8(9) . . . 2_665 ?
C18 C16 C17 Br7 178.1(4) 2_665 . . . ?
C18 C16 C17 C18 -1.7(9) 2_665 . . . ?
